data_4030540
loop_
_publ_author_name
'Das, Soumendra Nath'
'Chowdhury, Arpan'
'Tripathi, Neha'
'Jana, Prithwish K.'
'Mandal, Sukhendu B.'

_publ_section_title
;
 Exploitation of in Situ Generated Sugar-Based Olefin Keto-Nitrones:
 Synthesis of Carbocycles, Heterocycles, and Nucleoside Derivatives.
;
_journal_issue 2
_journal_name_full 'The Journal of organic chemistry'
_journal_page_first 1136
_journal_paper_doi 10.1021/jo502672x
_journal_volume 80
_journal_year 2014
_chemical_absolute_configuration rm
_chemical_formula_moiety 'C18 H23 N O5'
_chemical_formula_sum 'C18 H23 N O5'
_chemical_formula_weight 333.37
_chemical_name_common Pyranoisoxazole
_chemical_name_systematic
;
(3aR,5aR,7aR,10aS,10bR)-1-benzyl-9,9-dimethyloctahydro-[1,3]dioxolo
[4'',5'':4',5']pyrano[2',3':2,3]furo[3,4-c]isoxazole
;
_space_group_crystal_system orthorhombic
_space_group_IT_number 19
_space_group_name_Hall 'P 2ac 2ab'
_space_group_name_H-M_alt 'P 21 21 21'
_symmetry_space_group_name_Hall 'P 2ac 2ab'
_symmetry_space_group_name_H-M 'P 21 21 21'
_atom_sites_solution_hydrogens geom
_atom_sites_solution_primary direct
_audit_creation_date 2014-06-12
_audit_creation_method
;
Olex2 1.2
(compiled 2014.03.20 svn.r2914 for OlexSys, GUI svn.r4816)
;
_cell_angle_alpha 90
_cell_angle_beta 90
_cell_angle_gamma 90
_cell_formula_units_Z 8
_cell_length_a 6.1419(10)
_cell_length_b 20.457(3)
_cell_length_c 27.077(4)
_cell_measurement_reflns_used 4080
_cell_measurement_temperature 296(2)
_cell_measurement_theta_max 21.07
_cell_measurement_theta_min 2.47
_cell_volume 3402.1(9)
_computing_cell_refinement 'Bruker SMART'
_computing_data_collection 'Bruker SMART'
_computing_data_reduction 'Bruker SAINT'
_computing_molecular_graphics 'Olex2 (Dolomanov et al., 2009)'
_computing_publication_material 'Olex2 (Dolomanov et al., 2009)'
_computing_structure_refinement 'ShelXL (Sheldrick, 2008)'
_computing_structure_solution 'ShelXS (Sheldrick, 2008)'
_diffrn_ambient_temperature 296.15
_diffrn_measured_fraction_theta_full 0.995
_diffrn_measured_fraction_theta_max 0.989
_diffrn_measurement_device_type 'Bruker APEX-II CCD'
_diffrn_measurement_method '\f and \w scans'
_diffrn_radiation_type MoK\a
_diffrn_radiation_wavelength 0.71073
_diffrn_reflns_av_R_equivalents 0.1062
_diffrn_reflns_av_unetI/netI 0.1102
_diffrn_reflns_Laue_measured_fraction_full 0.995
_diffrn_reflns_Laue_measured_fraction_max 0.989
_diffrn_reflns_limit_h_max 7
_diffrn_reflns_limit_h_min -3
_diffrn_reflns_limit_k_max 26
_diffrn_reflns_limit_k_min -26
_diffrn_reflns_limit_l_max 35
_diffrn_reflns_limit_l_min -35
_diffrn_reflns_number 32205
_diffrn_reflns_point_group_measured_fraction_full 0.995
_diffrn_reflns_point_group_measured_fraction_max 0.985
_diffrn_reflns_theta_full 26.000
_diffrn_reflns_theta_max 27.567
_diffrn_reflns_theta_min 1.248
_diffrn_standards_number 0
_exptl_absorpt_coefficient_mu 0.095
_exptl_absorpt_correction_T_max 0.7456
_exptl_absorpt_correction_T_min 0.4784
_exptl_absorpt_correction_type multi-scan
_exptl_absorpt_process_details
;
SADABS-2012/1 (Bruker,2012) was used for absorption correction.
wR2(int) was 0.1398 before and 0.0997 after correction.
The Ratio of minimum to maximum transmission is 0.6416.
The \l/2 correction factor is 0.0015.
;
_exptl_crystal_density_diffrn 1.302
_exptl_crystal_F_000 1424
_exptl_crystal_size_max 0.18
_exptl_crystal_size_mid 0.14
_exptl_crystal_size_min 0.12
_refine_diff_density_max 0.329
_refine_diff_density_min -0.243
_refine_diff_density_rms 0.052
_refine_ls_abs_structure_details
;
 Flack x determined using 1245 quotients [(I+)-(I-)]/[(I+)+(I-)]
 (Parsons, Flack and Wagner, Acta Cryst. B69 (2013) 249-259).
;
_refine_ls_abs_structure_Flack -0.9(10)
_refine_ls_extinction_method none
_refine_ls_goodness_of_fit_ref 1.007
_refine_ls_hydrogen_treatment constr
_refine_ls_matrix_type full
_refine_ls_number_parameters 445
_refine_ls_number_reflns 7719
_refine_ls_number_restraints 61
_refine_ls_restrained_S_all 1.021
_refine_ls_R_factor_all 0.1584
_refine_ls_R_factor_gt 0.0721
_refine_ls_shift/su_max 0.000
_refine_ls_shift/su_mean 0.000
_refine_ls_structure_factor_coef Fsqd
_refine_ls_weighting_details 'w=1/[\s^2^(Fo^2^)+(0.1172P)^2^] where P=(Fo^2^+2Fc^2^)/3'
_refine_ls_weighting_scheme calc
_refine_ls_wR_factor_gt 0.1857
_refine_ls_wR_factor_ref 0.2356
_reflns_Friedel_coverage 0.750
_reflns_Friedel_fraction_full 0.994
_reflns_Friedel_fraction_max 0.980
_reflns_number_gt 3732
_reflns_number_total 7719
_reflns_threshold_expression 'I > 2\s(I)'
_cod_data_source_file jo502672x_si_006.cif
_cod_data_source_block subh_29112010_0m_a
_cod_database_code 4030540
_shelxl_version_number 2014-3
_shelx_space_group_comment
;
The symmetry employed for this shelxl refinement is uniquely defined
by the following loop, which should always be used as a source of
symmetry information in preference to the above space-group names.
They are only intended as comments.
;
_olex2_refinement_description
;
1. Fixed Uiso
 At 1.2 times of:
  All C(H) groups, All C(H,H) groups, All C(H,H,H,H) groups
 At 1.5 times of:
  All C(H,H,H) groups
2. Restrained distances
 O10A-N007 \\sim O10B-N007
 with sigma of 0.02
 O10A-C19 \\sim O10B-C19
 with sigma of 0.02
 C31-C30 \\sim C31-C30A
 with sigma of 0.02
 N007-C30 \\sim N007-C30A
 with sigma of 0.02
 C36-C31 \\sim C36-C35 \\sim C35-C34 \\sim C34-C33 \\sim C33-C32 \\sim C32-C31
 with sigma of 0.02
3. Rigid bond restraints
 C30, C30A
 with sigma for 1-2 distances of 0.01 and sigma for 1-3 distances of 0.01
4. Uiso/Uaniso restraints and constraints
C30 \\sim C30A: within 1.7A with sigma of 0.04 and sigma for terminal atoms of
0.08
5. Rigid body (RIGU) restrains
 C31, C36, C35, C34, C33, C32
 with sigma for 1-2 distances of 0.004 and sigma for 1-3 distances of 0.004
6. Others
 Sof(O10B)=Sof(H19C)=Sof(H19D)=1-FVAR(1)
 Sof(H19A)=Sof(H19B)=Sof(O10A)=FVAR(1)
 Sof(C30A)=Sof(H30C)=Sof(H30D)=1-FVAR(2)
 Sof(C30)=Sof(H30A)=Sof(H30B)=FVAR(2)
7.a Ternary CH refined with riding coordinates:
 C2(H2), C5(H5), C7(H7), C8(H8), C20(H20), C23(H23), C25(H25), C26(H26)
7.b Secondary CH2 refined with riding coordinates:
 C00P(H00A,H00B), C1(H1A,H1B), C3(H3A,H3B), C6(H6A,H6B), C19(H19A,H19B),
 C19(H19C,H19D), C22(H22A,H22B), C24(H24A,H24B), C30A(H30C,H30D), C30(H30A,H30B)
7.c Aromatic/amide H refined with riding coordinates:
 C14(H14), C15(H15), C16(H16), C17(H17), C18(H18), C32(H32), C33(H33),
 C34(H34), C35(H35), C36(H36)
7.d Fitted hexagon refined as free rotating group:
 C31(C32,C33,C34,C35,C36)
7.e Idealised Me refined as rotating group:
 C11(H11A,H11B,H11C), C12(H12A,H12B,H12C), C28(H28A,H28B,H28C), C29(H29A,H29B,
 H29C)
;

loop_
_space_group_symop_operation_xyz
'x, y, z'
'-x+1/2, -y, z+1/2'
'-x, y+1/2, -z+1/2'
'x+1/2, -y+1/2, -z'

loop_
_atom_site_label
_atom_site_type_symbol
_atom_site_fract_x
_atom_site_fract_y
_atom_site_fract_z
_atom_site_U_iso_or_equiv
_atom_site_adp_type
_atom_site_occupancy
_atom_site_site_symmetry_order
_atom_site_calc_flag
_atom_site_refinement_flags_posn
_atom_site_refinement_flags_adp
_atom_site_refinement_flags_occupancy
_atom_site_disorder_assembly
_atom_site_disorder_group
O1 O 1.1114(6) 0.29513(17) 0.36247(13) 0.0529(10) Uani 1 1 d . . . . .
O2 O 1.3108(7) 0.2034(2) 0.37811(15) 0.0653(11) Uani 1 1 d . . . . .
O3 O 0.8902(8) 0.17019(19) 0.28676(18) 0.0754(13) Uani 1 1 d . . . . .
O4 O 0.7001(9) 0.2380(2) 0.2384(2) 0.0907(16) Uani 1 1 d . . . . .
O5 O 0.9572(10) 0.3717(2) 0.22515(16) 0.0934(17) Uani 1 1 d . . . . .
N006 N 0.9630(8) 0.3532(2) 0.27634(16) 0.0520(12) Uani 1 1 d . . . . .
C00P C 0.7585(10) 0.3737(3) 0.2977(2) 0.0602(16) Uani 1 1 d . . . . .
H00A H 0.7548 0.3604 0.3320 0.072 Uiso 1 1 calc R . . . .
H00B H 0.6409 0.3513 0.2807 0.072 Uiso 1 1 calc R . . . .
C1 C 0.868(2) 0.2399(4) 0.1997(3) 0.109(3) Uani 1 1 d . . . . .
H1A H 0.8220 0.2679 0.1728 0.131 Uiso 1 1 calc R . . . .
H1B H 0.8934 0.1964 0.1867 0.131 Uiso 1 1 calc R . . . .
C2 C 1.0834(12) 0.2675(3) 0.2237(2) 0.0694(18) Uani 1 1 d . . . . .
H2 H 1.2070 0.2373 0.2214 0.083 Uiso 1 1 calc R . . . .
C3 C 1.1316(18) 0.3339(4) 0.2045(3) 0.103(3) Uani 1 1 d . . . . .
H3A H 1.2721 0.3493 0.2160 0.124 Uiso 1 1 calc R . . . .
H3B H 1.1287 0.3348 0.1687 0.124 Uiso 1 1 calc R . . . .
C5 C 0.8142(10) 0.2358(3) 0.2828(2) 0.0600(16) Uani 1 1 d . . . . .
H5 H 0.7225 0.2481 0.3109 0.072 Uiso 1 1 calc R . . . .
C6 C 1.0114(12) 0.1605(3) 0.3303(3) 0.0708(18) Uani 1 1 d . . . . .
H6A H 1.0431 0.1143 0.3340 0.085 Uiso 1 1 calc R . . . .
H6B H 0.9252 0.1741 0.3585 0.085 Uiso 1 1 calc R . . . .
C7 C 1.2227(10) 0.1986(3) 0.3296(2) 0.0564(15) Uani 1 1 d . . . . .
H7 H 1.3277 0.1785 0.3070 0.068 Uiso 1 1 calc R . . . .
C8 C 1.1813(9) 0.2694(3) 0.31589(19) 0.0472(13) Uani 1 1 d . . . . .
H8 H 1.3178 0.2903 0.3058 0.057 Uiso 1 1 calc R . . . .
C9 C 1.0090(8) 0.2808(2) 0.27737(19) 0.0454(13) Uani 1 1 d . . . . .
C10 C 1.2366(10) 0.2639(3) 0.4004(2) 0.0566(15) Uani 1 1 d . . . . .
C11 C 1.0859(12) 0.2505(3) 0.4439(2) 0.0744(19) Uani 1 1 d . . . . .
H11A H 1.0308 0.2911 0.4565 0.112 Uiso 1 1 calc GR . . . .
H11B H 1.1652 0.2282 0.4694 0.112 Uiso 1 1 calc GR . . . .
H11C H 0.9666 0.2236 0.4332 0.112 Uiso 1 1 calc GR . . . .
C12 C 1.4328(12) 0.3035(4) 0.4147(2) 0.079(2) Uani 1 1 d . . . . .
H12A H 1.5173 0.3132 0.3858 0.118 Uiso 1 1 calc GR . . . .
H12B H 1.5200 0.2790 0.4377 0.118 Uiso 1 1 calc GR . . . .
H12C H 1.3865 0.3435 0.4299 0.118 Uiso 1 1 calc GR . . . .
C13 C 0.7194(9) 0.4471(3) 0.29471(19) 0.0493(13) Uani 1 1 d . . . . .
C14 C 0.5109(11) 0.4688(3) 0.3047(2) 0.0654(17) Uani 1 1 d . . . . .
H14 H 0.4027 0.4389 0.3130 0.078 Uiso 1 1 calc R . . . .
C15 C 0.4624(13) 0.5351(3) 0.3024(3) 0.077(2) Uani 1 1 d . . . . .
H15 H 0.3214 0.5491 0.3090 0.092 Uiso 1 1 calc R . . . .
C16 C 0.6159(14) 0.5789(3) 0.2909(3) 0.078(2) Uani 1 1 d . . . . .
H16 H 0.5821 0.6232 0.2902 0.094 Uiso 1 1 calc R . . . .
C17 C 0.8254(14) 0.5581(3) 0.2800(3) 0.082(2) Uani 1 1 d . . . . .
H17 H 0.9316 0.5881 0.2707 0.099 Uiso 1 1 calc R . . . .
C18 C 0.8747(10) 0.4923(3) 0.2829(2) 0.0651(17) Uani 1 1 d . . . . .
H18 H 1.0164 0.4785 0.2768 0.078 Uiso 1 1 calc R . . . .
O6 O 0.1679(7) 0.5080(3) 0.12999(17) 0.0847(15) Uani 1 1 d . . . . .
O7 O 0.1859(7) 0.5505(2) 0.05073(17) 0.0720(12) Uani 1 1 d . . . . .
O8 O 0.5479(9) 0.5873(2) -0.02079(16) 0.0852(15) Uani 1 1 d . . . . .
O9 O 0.5360(7) 0.47843(18) -0.00576(13) 0.0542(10) Uani 1 1 d . . . . .
O10B O 0.7220(12) 0.4013(3) 0.1142(2) 0.069(3) Uani 0.642(13) 1 d . . P A 2
N007 N 0.5101(8) 0.4069(2) 0.08874(16) 0.0538(12) Uani 1 1 d . . . . .
C19 C 0.6808(12) 0.4477(3) 0.1544(2) 0.0712(18) Uani 1 1 d . . . . .
H19A H 0.8228 0.4425 0.1392 0.085 Uiso 0.358(13) 1 calc R . P A 1
H19B H 0.6961 0.4511 0.1899 0.085 Uiso 0.358(13) 1 calc R . P A 1
H19C H 0.8173 0.4630 0.1682 0.085 Uiso 0.642(13) 1 calc R . P A 2
H19D H 0.5971 0.4270 0.1804 0.085 Uiso 0.642(13) 1 calc R . P A 2
C20 C 0.5547(10) 0.5045(3) 0.1327(2) 0.0594(15) Uani 1 1 d . . . . .
H20 H 0.6481 0.5429 0.1285 0.071 Uiso 1 1 calc R . . . .
C21 C 0.4748(9) 0.4782(3) 0.08203(19) 0.0463(12) Uani 1 1 d . . . . .
C22 C 0.3475(13) 0.5217(4) 0.1609(2) 0.090(2) Uani 1 1 d . . . . .
H22A H 0.3383 0.4959 0.1910 0.108 Uiso 1 1 calc R . . . .
H22B H 0.3484 0.5676 0.1699 0.108 Uiso 1 1 calc R . . . .
C23 C 0.2325(10) 0.4965(3) 0.0814(2) 0.0604(15) Uani 1 1 d . . . . .
H23 H 0.1505 0.4588 0.0690 0.073 Uiso 1 1 calc R . . . .
C24 C 0.3461(12) 0.6017(3) 0.0536(3) 0.0736(19) Uani 1 1 d . . . . .
H24A H 0.3690 0.6135 0.0879 0.088 Uiso 1 1 calc R . . . .
H24B H 0.2934 0.6400 0.0363 0.088 Uiso 1 1 calc R . . . .
C25 C 0.5550(11) 0.5803(3) 0.0316(2) 0.0619(16) Uani 1 1 d . . . . .
H25 H 0.6743 0.6067 0.0451 0.074 Uiso 1 1 calc R . . . .
C26 C 0.6033(9) 0.5074(2) 0.03984(19) 0.0466(12) Uani 1 1 d . . . . .
H26 H 0.7596 0.5006 0.0450 0.056 Uiso 1 1 calc R . . . .
C27 C 0.5818(10) 0.5255(3) -0.0436(2) 0.0591(15) Uani 1 1 d . . . . .
C28 C 0.4239(13) 0.5165(4) -0.0850(3) 0.093(2) Uani 1 1 d . . . . .
H28A H 0.2780 0.5192 -0.0725 0.139 Uiso 1 1 calc GR . . . .
H28B H 0.4463 0.4745 -0.1000 0.139 Uiso 1 1 calc GR . . . .
H28C H 0.4460 0.5501 -0.1093 0.139 Uiso 1 1 calc GR . . . .
C29 C 0.8129(11) 0.5205(4) -0.0597(3) 0.083(2) Uani 1 1 d . . . . .
H29A H 0.8477 0.5567 -0.0808 0.124 Uiso 1 1 calc GR . . . .
H29B H 0.8337 0.4804 -0.0775 0.124 Uiso 1 1 calc GR . . . .
H29C H 0.9062 0.5211 -0.0313 0.124 Uiso 1 1 calc GR . . . .
C30A C 0.533(3) 0.3640(5) 0.0467(4) 0.059(4) Uani 0.57(2) 1 d . U P A 2
H30C H 0.6734 0.3708 0.0312 0.070 Uiso 0.57(2) 1 calc R . P A 2
H30D H 0.4204 0.3735 0.0226 0.070 Uiso 0.57(2) 1 calc R . P A 2
C31 C 0.5132(13) 0.2932(2) 0.06374(19) 0.093(2) Uani 1 1 d . . . . .
C32 C 0.7097(11) 0.2630(4) 0.05245(19) 0.121(3) Uani 1 1 d G . . A .
H32 H 0.8214 0.2869 0.0379 0.145 Uiso 1 1 calc R . . . .
C33 C 0.7392(10) 0.1971(4) 0.0629(2) 0.124(3) Uani 1 1 d G . . A .
H33 H 0.8707 0.1768 0.0553 0.148 Uiso 1 1 calc R . . . .
C34 C 0.5722(13) 0.1613(2) 0.0846(2) 0.122(3) Uani 1 1 d G . . A .
H34 H 0.5920 0.1172 0.0916 0.146 Uiso 1 1 calc R . . . .
C35 C 0.3757(11) 0.1916(3) 0.0959(2) 0.123(3) Uani 1 1 d G . . A .
H35 H 0.2640 0.1677 0.1105 0.148 Uiso 1 1 calc R . . . .
C36 C 0.3462(10) 0.2575(3) 0.0855(2) 0.102(3) Uani 1 1 d G . . A .
H36 H 0.2147 0.2777 0.0930 0.122 Uiso 1 1 calc R . . . .
O10A O 0.525(2) 0.3950(5) 0.1395(3) 0.061(5) Uani 0.358(13) 1 d . . P A 1
C30 C 0.377(4) 0.3612(6) 0.0639(8) 0.080(8) Uani 0.43(2) 1 d . U P A 1
H30A H 0.3479 0.3756 0.0304 0.096 Uiso 0.43(2) 1 calc R . P A 1
H30B H 0.2394 0.3558 0.0810 0.096 Uiso 0.43(2) 1 calc R . P A 1

loop_
_atom_site_aniso_label
_atom_site_aniso_U_11
_atom_site_aniso_U_22
_atom_site_aniso_U_33
_atom_site_aniso_U_23
_atom_site_aniso_U_13
_atom_site_aniso_U_12
O1 0.066(2) 0.045(2) 0.047(2) 0.0018(17) -0.0063(19) 0.0103(19)
O2 0.080(3) 0.056(2) 0.060(2) 0.009(2) -0.011(2) 0.016(2)
O3 0.081(3) 0.050(2) 0.095(3) 0.000(2) -0.016(3) -0.003(2)
O4 0.083(3) 0.085(3) 0.104(4) -0.018(3) -0.040(3) -0.004(3)
O5 0.150(5) 0.081(3) 0.050(2) 0.021(2) 0.020(3) 0.046(3)
N006 0.067(3) 0.046(3) 0.044(2) 0.011(2) 0.003(2) 0.008(2)
C00P 0.061(4) 0.048(3) 0.072(4) 0.010(3) 0.013(3) 0.003(3)
C1 0.155(9) 0.094(6) 0.079(5) -0.021(5) -0.022(6) 0.007(6)
C2 0.092(5) 0.062(4) 0.055(4) -0.002(3) 0.007(4) 0.017(4)
C3 0.143(8) 0.100(6) 0.067(5) 0.020(4) 0.031(5) 0.039(6)
C5 0.063(4) 0.044(3) 0.072(4) 0.001(3) -0.011(3) 0.003(3)
C6 0.087(5) 0.048(3) 0.077(4) 0.015(3) -0.015(4) -0.012(3)
C7 0.067(4) 0.052(3) 0.051(3) 0.003(3) -0.003(3) 0.017(3)
C8 0.043(3) 0.047(3) 0.052(3) 0.005(3) 0.002(3) -0.003(2)
C9 0.049(3) 0.043(3) 0.044(3) 0.002(2) -0.002(3) 0.005(3)
C10 0.067(4) 0.049(3) 0.053(3) 0.005(3) -0.004(3) 0.005(3)
C11 0.088(5) 0.077(4) 0.059(4) 0.010(3) 0.014(4) 0.002(4)
C12 0.082(5) 0.089(5) 0.066(4) 0.004(4) -0.017(4) -0.005(4)
C13 0.058(3) 0.043(3) 0.046(3) 0.002(2) 0.001(3) 0.005(3)
C14 0.070(4) 0.052(4) 0.074(4) -0.002(3) 0.005(3) -0.002(3)
C15 0.076(4) 0.057(4) 0.097(5) -0.007(4) -0.001(4) 0.015(4)
C16 0.095(5) 0.045(4) 0.094(5) -0.003(4) -0.004(5) 0.008(4)
C17 0.091(5) 0.053(4) 0.102(6) 0.009(4) 0.002(5) -0.019(4)
C18 0.060(3) 0.058(4) 0.078(4) 0.006(3) 0.004(3) 0.005(3)
O6 0.070(3) 0.121(4) 0.063(3) -0.014(3) 0.021(3) 0.000(3)
O7 0.061(3) 0.083(3) 0.073(3) 0.004(2) -0.003(2) 0.017(2)
O8 0.132(4) 0.060(3) 0.063(3) 0.012(2) 0.015(3) 0.023(3)
O9 0.070(2) 0.052(2) 0.0406(19) -0.0020(17) 0.0056(19) -0.006(2)
O10B 0.077(6) 0.065(5) 0.064(5) 0.004(3) -0.011(4) 0.008(4)
N007 0.066(3) 0.049(3) 0.047(3) 0.001(2) -0.004(2) 0.003(2)
C19 0.084(5) 0.076(4) 0.053(4) 0.005(3) -0.020(3) -0.004(4)
C20 0.073(4) 0.059(4) 0.046(3) -0.003(3) -0.014(3) -0.004(3)
C21 0.050(3) 0.046(3) 0.043(3) -0.006(2) -0.001(3) 0.000(2)
C22 0.107(6) 0.115(6) 0.048(4) -0.009(4) -0.006(4) 0.028(5)
C23 0.054(3) 0.068(4) 0.059(4) -0.001(3) 0.000(3) -0.004(3)
C24 0.088(5) 0.057(4) 0.075(4) 0.000(3) 0.004(4) 0.015(4)
C25 0.080(4) 0.049(3) 0.057(4) 0.003(3) 0.002(3) -0.002(3)
C26 0.047(3) 0.045(3) 0.047(3) -0.002(3) -0.002(2) 0.000(2)
C27 0.067(4) 0.060(4) 0.050(3) 0.010(3) 0.003(3) 0.001(3)
C28 0.084(5) 0.133(7) 0.061(4) 0.021(4) -0.002(4) -0.007(5)
C29 0.068(4) 0.105(6) 0.076(5) 0.015(4) 0.016(4) -0.006(4)
C30A 0.074(9) 0.048(6) 0.054(6) 0.008(5) 0.012(6) -0.014(6)
C31 0.177(7) 0.045(4) 0.056(4) -0.002(3) -0.016(5) -0.016(4)
C32 0.164(8) 0.128(7) 0.069(5) 0.006(5) 0.006(5) -0.027(6)
C33 0.152(8) 0.127(7) 0.091(6) -0.036(5) -0.001(6) 0.009(6)
C34 0.156(8) 0.073(5) 0.136(8) -0.018(5) -0.025(7) 0.002(5)
C35 0.147(7) 0.088(6) 0.135(8) 0.036(5) 0.006(7) -0.009(5)
C36 0.138(7) 0.088(5) 0.079(5) 0.000(4) 0.012(5) 0.010(5)
O10A 0.092(11) 0.055(7) 0.036(6) 0.010(5) -0.008(6) 0.005(6)
C30 0.105(17) 0.049(9) 0.086(13) 0.004(8) -0.026(13) -0.023(10)

loop_
_atom_type_symbol
_atom_type_description
_atom_type_scat_dispersion_real
_atom_type_scat_dispersion_imag
_atom_type_scat_source
C C 0.0033 0.0016 'International Tables Vol C Tables 4.2.6.8 and 6.1.1.4'
H H 0.0000 0.0000 'International Tables Vol C Tables 4.2.6.8 and 6.1.1.4'
N N 0.0061 0.0033 'International Tables Vol C Tables 4.2.6.8 and 6.1.1.4'
O O 0.0106 0.0060 'International Tables Vol C Tables 4.2.6.8 and 6.1.1.4'

loop_
_geom_angle_atom_site_label_1
_geom_angle_atom_site_label_2
_geom_angle_atom_site_label_3
_geom_angle
C8 O1 C10 107.8(4)
C7 O2 C10 108.8(4)
C6 O3 C5 111.6(5)
C5 O4 C1 105.2(6)
C3 O5 N006 102.4(5)
O5 N006 C00P 106.7(4)
O5 N006 C9 106.3(4)
C00P N006 C9 116.1(4)
N006 C00P C13 113.7(5)
O4 C1 C2 107.6(6)
C3 C2 C1 110.5(7)
C3 C2 C9 103.1(5)
C9 C2 C1 101.7(6)
O5 C3 C2 102.0(7)
O3 C5 C9 108.7(5)
O4 C5 O3 105.1(5)
O4 C5 C9 107.0(5)
O3 C6 C7 111.9(5)
O2 C7 C6 110.6(5)
O2 C7 C8 103.0(4)
C6 C7 C8 110.5(5)
O1 C8 C7 100.7(4)
O1 C8 C9 110.0(4)
C9 C8 C7 115.9(5)
N006 C9 C2 102.2(4)
N006 C9 C5 116.8(5)
C5 C9 C2 102.6(5)
C8 C9 N006 107.3(4)
C8 C9 C2 114.6(5)
C8 C9 C5 113.2(4)
O1 C10 O2 104.6(4)
O1 C10 C11 107.9(5)
O1 C10 C12 112.0(5)
O2 C10 C11 111.0(5)
O2 C10 C12 108.4(5)
C12 C10 C11 112.6(5)
C14 C13 C00P 116.9(5)
C18 C13 C00P 124.7(5)
C18 C13 C14 118.4(5)
C13 C14 C15 120.2(6)
C16 C15 C14 120.9(7)
C15 C16 C17 119.8(6)
C18 C17 C16 119.3(7)
C13 C18 C17 121.3(6)
C23 O6 C22 111.8(5)
C23 O7 C24 113.5(5)
C27 O8 C25 109.8(4)
C26 O9 C27 106.4(4)
C19 O10B N007 98.3(5)
O10B N007 C21 105.1(4)
C30A N007 O10B 103.7(8)
C30A N007 C21 121.0(5)
O10A N007 C21 107.4(6)
O10A N007 C30 113.1(11)
C30 N007 C21 120.4(7)
O10B C19 C20 107.3(5)
O10A C19 C20 96.9(6)
C19 C20 C21 103.8(5)
C19 C20 C22 114.2(6)
C22 C20 C21 105.0(5)
N007 C21 C20 100.7(4)
N007 C21 C23 112.5(5)
N007 C21 C26 113.9(4)
C23 C21 C20 103.4(5)
C26 C21 C20 111.4(4)
C26 C21 C23 113.7(5)
O6 C22 C20 108.0(5)
O6 C23 O7 111.4(5)
O6 C23 C21 107.8(5)
O7 C23 C21 113.2(5)
O7 C24 C25 110.8(5)
O8 C25 C24 110.1(6)
O8 C25 C26 104.3(5)
C24 C25 C26 113.3(5)
O9 C26 C21 109.7(4)
O9 C26 C25 102.8(4)
C21 C26 C25 113.1(5)
O8 C27 O9 104.9(4)
O8 C27 C28 109.9(6)
O8 C27 C29 109.2(6)
O9 C27 C28 109.1(5)
O9 C27 C29 110.5(5)
C29 C27 C28 113.0(6)
N007 C30A C31 109.4(7)
C32 C31 C30A 106.7(8)
C32 C31 C36 120.0
C32 C31 C30 146.0(10)
C36 C31 C30A 133.3(8)
C36 C31 C30 94.0(10)
C31 C32 C33 120.0
C34 C33 C32 120.0
C35 C34 C33 120.0
C34 C35 C36 120.0
C35 C36 C31 120.0
N007 O10A C19 100.5(7)
N007 C30 C31 105.6(11)

loop_
_geom_bond_atom_site_label_1
_geom_bond_atom_site_label_2
_geom_bond_distance
O1 C8 1.433(6)
O1 C10 1.433(7)
O2 C7 1.423(7)
O2 C10 1.451(7)
O3 C5 1.424(7)
O3 C6 1.408(8)
O4 C1 1.473(11)
O4 C5 1.392(8)
O5 N006 1.437(6)
O5 C3 1.435(10)
N006 C00P 1.444(7)
N006 C9 1.509(7)
C00P C13 1.524(8)
C1 C2 1.576(13)
C2 C3 1.484(10)
C2 C9 1.547(8)
C5 C9 1.516(8)
C6 C7 1.513(9)
C7 C8 1.517(8)
C8 C9 1.504(7)
C10 C11 1.522(9)
C10 C12 1.504(9)
C13 C14 1.382(9)
C13 C18 1.366(8)
C14 C15 1.389(9)
C15 C16 1.339(10)
C16 C17 1.387(11)
C17 C18 1.383(9)
O6 C22 1.413(9)
O6 C23 1.394(7)
O7 C23 1.412(8)
O7 C24 1.439(8)
O8 C25 1.428(7)
O8 C27 1.423(8)
O9 C26 1.431(6)
O9 C27 1.434(7)
O10B N007 1.478(8)
O10B C19 1.465(9)
N007 C21 1.486(7)
N007 C30A 1.443(11)
N007 O10A 1.398(10)
N007 C30 1.412(14)
C19 C20 1.513(9)
C19 O10A 1.496(13)
C20 C21 1.553(7)
C20 C22 1.526(9)
C21 C23 1.535(8)
C21 C26 1.512(7)
C24 C25 1.481(10)
C25 C26 1.537(8)
C27 C28 1.494(9)
C27 C29 1.488(9)
C30A C31 1.524(10)
C31 C32 1.3900
C31 C36 1.3900
C31 C30 1.624(17)
C32 C33 1.3900
C33 C34 1.3900
C34 C35 1.3900
C35 C36 1.3900

loop_
_geom_torsion_atom_site_label_1
_geom_torsion_atom_site_label_2
_geom_torsion_atom_site_label_3
_geom_torsion_atom_site_label_4
_geom_torsion
O1 C8 C9 N006 55.9(5)
O1 C8 C9 C2 168.6(4)
O1 C8 C9 C5 -74.3(6)
O2 C7 C8 O1 -37.0(5)
O2 C7 C8 C9 -155.6(5)
O3 C5 C9 N006 -175.7(4)
O3 C5 C9 C2 73.5(6)
O3 C5 C9 C8 -50.5(7)
O3 C6 C7 O2 163.4(5)
O3 C6 C7 C8 50.0(7)
O4 C1 C2 C3 -110.1(7)
O4 C1 C2 C9 -1.2(8)
O4 C5 C9 N006 71.2(6)
O4 C5 C9 C2 -39.5(6)
O4 C5 C9 C8 -163.5(5)
O5 N006 C00P C13 -60.7(6)
O5 N006 C9 C2 13.7(6)
O5 N006 C9 C5 -97.2(6)
O5 N006 C9 C8 134.6(5)
N006 O5 C3 C2 49.7(7)
N006 C00P C13 C14 166.9(5)
N006 C00P C13 C18 -13.0(9)
C00P N006 C9 C2 132.3(5)
C00P N006 C9 C5 21.3(7)
C00P N006 C9 C8 -106.9(5)
C00P C13 C14 C15 -179.6(6)
C00P C13 C18 C17 178.6(6)
C1 O4 C5 O3 -76.3(6)
C1 O4 C5 C9 39.1(6)
C1 C2 C3 O5 67.9(8)
C1 C2 C9 N006 -98.6(6)
C1 C2 C9 C5 22.7(6)
C1 C2 C9 C8 145.7(5)
C3 O5 N006 C00P -164.0(6)
C3 O5 N006 C9 -39.6(7)
C3 C2 C9 N006 15.9(7)
C3 C2 C9 C5 137.2(6)
C3 C2 C9 C8 -99.7(7)
C5 O3 C6 C7 -66.7(7)
C5 O4 C1 C2 -23.1(8)
C6 O3 C5 O4 179.6(5)
C6 O3 C5 C9 65.3(6)
C6 C7 C8 O1 81.1(6)
C6 C7 C8 C9 -37.5(7)
C7 O2 C10 O1 -2.6(6)
C7 O2 C10 C11 113.6(6)
C7 O2 C10 C12 -122.2(5)
C7 C8 C9 N006 169.2(5)
C7 C8 C9 C2 -78.1(6)
C7 C8 C9 C5 39.0(7)
C8 O1 C10 O2 -22.6(5)
C8 O1 C10 C11 -140.9(5)
C8 O1 C10 C12 94.6(6)
C9 N006 C00P C13 -179.0(5)
C9 C2 C3 O5 -40.2(8)
C10 O1 C8 C7 36.9(5)
C10 O1 C8 C9 159.7(4)
C10 O2 C7 C6 -93.3(5)
C10 O2 C7 C8 24.7(6)
C13 C14 C15 C16 -0.4(11)
C14 C13 C18 C17 -1.3(10)
C14 C15 C16 C17 1.4(12)
C15 C16 C17 C18 -2.3(12)
C16 C17 C18 C13 2.3(11)
C18 C13 C14 C15 0.3(10)
O7 C24 C25 O8 81.8(7)
O7 C24 C25 C26 -34.6(7)
O8 C25 C26 O9 -21.3(6)
O8 C25 C26 C21 -139.6(5)
O10B N007 C21 C20 -41.3(5)
O10B N007 C21 C23 -150.8(5)
O10B N007 C21 C26 78.1(5)
O10B N007 C30A C31 75.9(11)
O10B N007 O10A C19 49.9(6)
O10B N007 C30 C31 -4(2)
O10B C19 C20 C21 14.9(7)
O10B C19 C20 C22 128.6(6)
O10B C19 O10A N007 -52.0(6)
N007 O10B C19 C20 -39.0(6)
N007 O10B C19 O10A 47.7(6)
N007 C21 C23 O6 88.3(6)
N007 C21 C23 O7 -147.9(5)
N007 C21 C26 O9 62.7(6)
N007 C21 C26 C25 176.8(5)
N007 C30A C31 C32 -118.6(9)
N007 C30A C31 C36 62.9(13)
N007 C30A C31 C30 58.1(10)
C19 O10B N007 C21 50.4(6)
C19 O10B N007 C30A 178.3(6)
C19 O10B N007 O10A -50.9(6)
C19 O10B N007 C30 -143.8(16)
C19 C20 C21 N007 15.6(6)
C19 C20 C21 C23 132.0(5)
C19 C20 C21 C26 -105.5(5)
C19 C20 C22 O6 -113.9(6)
C20 C19 O10A N007 54.3(8)
C20 C21 C23 O6 -19.5(6)
C20 C21 C23 O7 104.3(6)
C20 C21 C26 O9 175.7(4)
C20 C21 C26 C25 -70.1(6)
C21 N007 C30A C31 -166.7(7)
C21 N007 O10A C19 -47.3(8)
C21 N007 C30 C31 159.9(8)
C21 C20 C22 O6 -0.9(8)
C22 O6 C23 O7 -104.5(7)
C22 O6 C23 C21 20.3(7)
C22 C20 C21 N007 -104.5(5)
C22 C20 C21 C23 11.9(6)
C22 C20 C21 C26 134.4(5)
C23 O6 C22 C20 -12.2(8)
C23 O7 C24 C25 68.6(7)
C23 C21 C26 O9 -67.9(6)
C23 C21 C26 C25 46.2(6)
C24 O7 C23 O6 81.6(6)
C24 O7 C23 C21 -40.2(7)
C24 C25 C26 O9 98.4(6)
C24 C25 C26 C21 -19.8(7)
C25 O8 C27 O9 19.1(7)
C25 O8 C27 C28 136.2(6)
C25 O8 C27 C29 -99.4(6)
C26 O9 C27 O8 -33.5(6)
C26 O9 C27 C28 -151.2(5)
C26 O9 C27 C29 84.1(6)
C26 C21 C23 O6 -140.4(5)
C26 C21 C23 O7 -16.7(7)
C27 O8 C25 C24 -120.4(6)
C27 O8 C25 C26 1.5(7)
C27 O9 C26 C21 154.2(4)
C27 O9 C26 C25 33.6(6)
C30A N007 C21 C20 -157.9(9)
C30A N007 C21 C23 92.6(10)
C30A N007 C21 C26 -38.5(10)
C30A N007 O10A C19 129.4(11)
C30A N007 C30 C31 55.4(11)
C30A C31 C32 C33 -178.8(6)
C30A C31 C36 C35 178.4(8)
C30A C31 C30 N007 -58.2(12)
C31 C32 C33 C34 0.0
C32 C31 C36 C35 0.0
C32 C31 C30 N007 -53(2)
C32 C33 C34 C35 0.0
C33 C34 C35 C36 0.0
C34 C35 C36 C31 0.0
C36 C31 C32 C33 0.0
C36 C31 C30 N007 125.3(14)
O10A N007 C21 C20 19.3(7)
O10A N007 C21 C23 -90.2(7)
O10A N007 C21 C26 138.7(7)
O10A N007 C30A C31 16.9(17)
O10A N007 C30 C31 -71.2(17)
O10A C19 C20 C21 -41.8(7)
O10A C19 C20 C22 71.9(7)
C30 N007 C21 C20 150.7(14)
C30 N007 C21 C23 41.2(15)
C30 N007 C21 C26 -89.9(14)
C30 N007 C30A C31 -63.6(11)
C30 N007 O10A C19 177.4(11)
C30 C31 C32 C33 177.5(13)
C30 C31 C36 C35 -178.6(7)
